data_1557923
loop_
_publ_author_name
'Curbet, Idriss'
'Colombel-Rouen, Sophie'
'Manguin, Romane'
'Clermont, Anthony'
'Quelhas, Alexandre'
'M\"uller, Daniel S.'
'Roisnel, Thierry'
'Basl\'e, Olivier'
'Trolez, Yann'
'Mauduit, Marc'

_publ_section_title
;
 Expedient synthesis of conjugated triynes via alkyne metathesis
;
_journal_issue 19
_journal_name_full 'Chemical Science'
_journal_page_first 4934
_journal_page_last 4938
_journal_paper_doi 10.1039/D0SC01124J
_journal_volume 11
_journal_year 2020
_chemical_compound_source 'synthesis as described'
_chemical_formula_moiety 'C44 H30'
_chemical_formula_sum 'C44 H30'
_chemical_formula_weight 558.68
_space_group_crystal_system triclinic
_space_group_IT_number 2
_space_group_name_Hall '-P 1'
_space_group_name_H-M_alt 'P -1'
_atom_sites_solution_hydrogens geom
_audit_update_record
;
2019-04-04 deposited with the CCDC.	2020-04-27 downloaded from the CCDC.
;
_cell_angle_alpha 93.791(3)
_cell_angle_beta 94.905(3)
_cell_angle_gamma 98.931(3)
_cell_formula_units_Z 2
_cell_length_a 9.9378(9)
_cell_length_b 9.9882(8)
_cell_length_c 17.7699(15)
_cell_measurement_reflns_used 9894
_cell_measurement_temperature 150
_cell_measurement_theta_max 27.48
_cell_measurement_theta_min 2.48
_cell_measurement_wavelength 0.71073
_cell_volume 1730.4(3)
_computing_cell_refinement 'APEX3 (Bruker, 2015); SAINT (Bruker, 2014)'
_computing_data_collection 'SAINT (Bruker, 2014)'
_computing_data_reduction 'SAINT (Bruker, 2014)'
_computing_molecular_graphics 'SXGRAPH (Farrugia, 1999), Mercury (CSD, 2016)'
_computing_publication_material 'CRYSCALC (T. Roisnel, local program, 2017)'
_computing_structure_refinement 'SHELXL-2016/6 (Sheldrick, 2016)'
_computing_structure_solution 'SHELXT (Sheldrick, 2015)'
_diffrn_ambient_temperature 150
_diffrn_detector '(CMOS) PHOTON 100'
_diffrn_measured_fraction_theta_full 0.999
_diffrn_measured_fraction_theta_max 0.999
_diffrn_measurement_device_type 'D8 VENTURE Bruker AXS'
_diffrn_measurement_method 'rotation images'
_diffrn_radiation_monochromator 'multilayer monochromator'
_diffrn_radiation_probe x-ray
_diffrn_radiation_source 'Incoatec microfocus sealed tube'
_diffrn_radiation_type MoK\a
_diffrn_radiation_wavelength 0.71073
_diffrn_reflns_av_R_equivalents 0.0434
_diffrn_reflns_av_unetI/netI 0.0303
_diffrn_reflns_limit_h_max 12
_diffrn_reflns_limit_h_min -12
_diffrn_reflns_limit_k_max 12
_diffrn_reflns_limit_k_min -12
_diffrn_reflns_limit_l_max 23
_diffrn_reflns_limit_l_min -23
_diffrn_reflns_number 41529
_diffrn_reflns_theta_full 25.242
_diffrn_reflns_theta_max 27.484
_diffrn_reflns_theta_min 2.914
_exptl_absorpt_coefficient_mu 0.061
_exptl_absorpt_correction_T_max 0.991
_exptl_absorpt_correction_T_min 0.000
_exptl_absorpt_correction_type multi-scan
_exptl_absorpt_process_details
;
  [Sheldrick, G.M. (2014). SADABS Bruker AXS Inc., Madison, Wisconsin, USA]
;
_exptl_crystal_colour colourless
_exptl_crystal_density_diffrn 1.072
_exptl_crystal_description prism
_exptl_crystal_F_000 588
_exptl_crystal_size_max 0.420
_exptl_crystal_size_mid 0.250
_exptl_crystal_size_min 0.140
_refine_diff_density_max 0.342
_refine_diff_density_min -0.342
_refine_diff_density_rms 0.063
_refine_ls_extinction_method none
_refine_ls_goodness_of_fit_ref 1.051
_refine_ls_hydrogen_treatment constr
_refine_ls_matrix_type full
_refine_ls_number_parameters 397
_refine_ls_number_reflns 7909
_refine_ls_number_restraints 0
_refine_ls_restrained_S_all 1.051
_refine_ls_R_factor_all 0.0571
_refine_ls_R_factor_gt 0.0457
_refine_ls_shift/su_max 0.000
_refine_ls_shift/su_mean 0.000
_refine_ls_structure_factor_coef Fsqd
_refine_ls_weighting_details 'w=1/[\s^2^(Fo^2^)+(0.0590P)^2^+0.8492P] where P=(Fo^2^+2Fc^2^)/3'
_refine_ls_weighting_scheme calc
_refine_ls_wR_factor_gt 0.1170
_refine_ls_wR_factor_ref 0.1244
_reflns_Friedel_coverage 0.000
_reflns_number_gt 6557
_reflns_number_total 7909
_reflns_threshold_expression >2sigma(I)
_cod_data_source_file d0sc01124j2.cif
_cod_data_source_block RMA82
_cod_depositor_comments
;Adding full bibliography for 1557923--1557928.cif.

 Adding full bibliography for 1557923--1557928.cif.
;
_cod_database_code 1557923

loop_
_space_group_symop_operation_xyz
'x, y, z'
'-x, -y, -z'

loop_
_atom_site_label
_atom_site_type_symbol
_atom_site_fract_x
_atom_site_fract_y
_atom_site_fract_z
_atom_site_U_iso_or_equiv
_atom_site_adp_type
_atom_site_occupancy
_atom_site_site_symmetry_order
_atom_site_calc_flag
_atom_site_refinement_flags_posn
_atom_site_refinement_flags_adp
_atom_site_refinement_flags_occupancy
_atom_site_disorder_assembly
_atom_site_disorder_group
C1 C 0.46152(13) 0.66097(14) 0.29151(7) 0.0164(3) Uani 1 1 d . . . . .
C2 C 0.38397(13) 0.74010(13) 0.32935(7) 0.0154(3) Uani 1 1 d . . . . .
C3 C 0.31132(13) 0.80628(13) 0.36108(7) 0.0146(3) Uani 1 1 d . . . . .
C4 C 0.21246(13) 0.87549(13) 0.40009(7) 0.0139(2) Uani 1 1 d . . . . .
C5 C 0.26618(13) 1.02957(13) 0.41424(7) 0.0143(2) Uani 1 1 d . . . . .
C6 C 0.40605(14) 1.07906(15) 0.42593(8) 0.0211(3) Uani 1 1 d . . . . .
H6 H 0.469954 1.017864 0.422641 0.025 Uiso 1 1 calc R U . . .
C7 C 0.45270(16) 1.21747(16) 0.44237(10) 0.0291(3) Uani 1 1 d . . . . .
H7 H 0.548204 1.250330 0.450133 0.035 Uiso 1 1 calc R U . . .
C8 C 0.36024(17) 1.30764(16) 0.44748(10) 0.0293(3) Uani 1 1 d . . . . .
H8 H 0.392159 1.402091 0.458859 0.035 Uiso 1 1 calc R U . . .
C9 C 0.22138(16) 1.25929(15) 0.43591(9) 0.0242(3) Uani 1 1 d . . . . .
H9 H 0.157788 1.320756 0.439494 0.029 Uiso 1 1 calc R U . . .
C10 C 0.17447(14) 1.12155(14) 0.41910(8) 0.0191(3) Uani 1 1 d . . . . .
H10 H 0.078854 1.089485 0.410794 0.023 Uiso 1 1 calc R U . . .
C11 C 0.19511(13) 0.80913(14) 0.47575(7) 0.0143(2) Uani 1 1 d . . . . .
C12 C 0.20335(14) 0.88633(15) 0.54473(8) 0.0182(3) Uani 1 1 d . . . . .
H12 H 0.220477 0.982773 0.546204 0.022 Uiso 1 1 calc R U . . .
C13 C 0.18657(15) 0.82271(16) 0.61161(8) 0.0233(3) Uani 1 1 d . . . . .
H13 H 0.191560 0.876164 0.658322 0.028 Uiso 1 1 calc R U . . .
C14 C 0.16275(16) 0.68257(16) 0.61047(8) 0.0248(3) Uani 1 1 d . . . . .
H14 H 0.151857 0.639611 0.656183 0.030 Uiso 1 1 calc R U . . .
C15 C 0.15483(16) 0.60487(16) 0.54187(9) 0.0250(3) Uani 1 1 d . . . . .
H15 H 0.138462 0.508446 0.540696 0.030 Uiso 1 1 calc R U . . .
C16 C 0.17076(15) 0.66769(15) 0.47517(8) 0.0209(3) Uani 1 1 d . . . . .
H16 H 0.165013 0.613796 0.428561 0.025 Uiso 1 1 calc R U . . .
C17 C 0.07660(14) 0.85211(13) 0.34810(8) 0.0161(3) Uani 1 1 d . . . . .
C18 C -0.04933(14) 0.81801(15) 0.37649(9) 0.0232(3) Uani 1 1 d . . . . .
H18 H -0.052716 0.802761 0.428550 0.028 Uiso 1 1 calc R U . . .
C19 C -0.17031(16) 0.80605(17) 0.32924(10) 0.0309(4) Uani 1 1 d . . . . .
H19 H -0.255704 0.782812 0.349296 0.037 Uiso 1 1 calc R U . . .
C20 C -0.16728(17) 0.82772(16) 0.25334(10) 0.0316(4) Uani 1 1 d . . . . .
H20 H -0.250122 0.819770 0.221253 0.038 Uiso 1 1 calc R U . . .
C21 C -0.04237(18) 0.86113(16) 0.22449(9) 0.0291(3) Uani 1 1 d . . . . .
H21 H -0.039671 0.875977 0.172346 0.035 Uiso 1 1 calc R U . . .
C22 C 0.07927(16) 0.87312(14) 0.27132(8) 0.0216(3) Uani 1 1 d . . . . .
H22 H 0.164453 0.895694 0.250939 0.026 Uiso 1 1 calc R U . . .
C31 C 0.52625(14) 0.58944(14) 0.25670(8) 0.0173(3) Uani 1 1 d . . . . .
C32 C 0.59831(14) 0.50662(14) 0.21747(7) 0.0171(3) Uani 1 1 d . . . . .
C33 C 0.65898(14) 0.43062(13) 0.18347(7) 0.0157(3) Uani 1 1 d . . . . .
C34 C 0.73039(13) 0.32864(13) 0.14649(7) 0.0131(2) Uani 1 1 d . . . . .
C35 C 0.64546(13) 0.18737(13) 0.15390(7) 0.0148(3) Uani 1 1 d . . . . .
C36 C 0.57987(16) 0.16229(15) 0.21891(8) 0.0230(3) Uani 1 1 d . . . . .
H36 H 0.588520 0.231852 0.258976 0.028 Uiso 1 1 calc R U . . .
C37 C 0.50207(18) 0.03669(17) 0.22566(9) 0.0307(4) Uani 1 1 d . . . . .
H37 H 0.458151 0.020740 0.270405 0.037 Uiso 1 1 calc R U . . .
C38 C 0.48781(17) -0.06584(16) 0.16770(9) 0.0287(3) Uani 1 1 d . . . . .
H38 H 0.432729 -0.151134 0.172034 0.034 Uiso 1 1 calc R U . . .
C39 C 0.55458(17) -0.04274(15) 0.10346(9) 0.0265(3) Uani 1 1 d . . . . .
H39 H 0.546772 -0.113120 0.063910 0.032 Uiso 1 1 calc R U . . .
C40 C 0.63321(15) 0.08319(14) 0.09646(8) 0.0208(3) Uani 1 1 d . . . . .
H40 H 0.678810 0.098102 0.052164 0.025 Uiso 1 1 calc R U . . .
C41 C 0.73491(14) 0.35524(13) 0.06195(7) 0.0145(3) Uani 1 1 d . . . . .
C42 C 0.61456(15) 0.37170(14) 0.01999(8) 0.0188(3) Uani 1 1 d . . . . .
H42 H 0.532857 0.370357 0.044240 0.023 Uiso 1 1 calc R U . . .
C43 C 0.61242(16) 0.39004(15) -0.05678(8) 0.0230(3) Uani 1 1 d . . . . .
H43 H 0.529584 0.400787 -0.084866 0.028 Uiso 1 1 calc R U . . .
C44 C 0.73153(17) 0.39266(16) -0.09244(8) 0.0268(3) Uani 1 1 d . . . . .
H44 H 0.730562 0.405808 -0.144935 0.032 Uiso 1 1 calc R U . . .
C45 C 0.85116(17) 0.37616(18) -0.05162(9) 0.0303(4) Uani 1 1 d . . . . .
H45 H 0.932610 0.377525 -0.076113 0.036 Uiso 1 1 calc R U . . .
C46 C 0.85327(15) 0.35740(16) 0.02579(8) 0.0231(3) Uani 1 1 d . . . . .
H46 H 0.936141 0.346110 0.053644 0.028 Uiso 1 1 calc R U . . .
C47 C 0.87559(13) 0.34288(13) 0.18740(7) 0.0134(2) Uani 1 1 d . . . . .
C48 C 0.93858(14) 0.23024(14) 0.20007(8) 0.0186(3) Uani 1 1 d . . . . .
H48 H 0.891039 0.141530 0.184119 0.022 Uiso 1 1 calc R U . . .
C49 C 1.07085(16) 0.24680(16) 0.23597(9) 0.0252(3) Uani 1 1 d . . . . .
H49 H 1.112867 0.169285 0.244601 0.030 Uiso 1 1 calc R U . . .
C50 C 1.14160(15) 0.37556(17) 0.25920(8) 0.0257(3) Uani 1 1 d . . . . .
H50 H 1.232009 0.386592 0.283505 0.031 Uiso 1 1 calc R U . . .
C51 C 1.07945(15) 0.48826(15) 0.24671(8) 0.0227(3) Uani 1 1 d . . . . .
H51 H 1.127380 0.576776 0.262747 0.027 Uiso 1 1 calc R U . . .
C52 C 0.94770(14) 0.47243(14) 0.21092(8) 0.0177(3) Uani 1 1 d . . . . .
H52 H 0.906183 0.550269 0.202327 0.021 Uiso 1 1 calc R U . . .

loop_
_atom_site_aniso_label
_atom_site_aniso_U_11
_atom_site_aniso_U_22
_atom_site_aniso_U_33
_atom_site_aniso_U_23
_atom_site_aniso_U_13
_atom_site_aniso_U_12
C1 0.0139(6) 0.0178(6) 0.0175(6) -0.0010(5) 0.0025(5) 0.0027(5)
C2 0.0137(6) 0.0169(6) 0.0156(6) -0.0005(5) 0.0021(5) 0.0023(5)
C3 0.0138(6) 0.0157(6) 0.0142(6) 0.0002(5) 0.0020(5) 0.0015(5)
C4 0.0117(6) 0.0168(6) 0.0135(6) -0.0020(5) 0.0022(5) 0.0045(5)
C5 0.0146(6) 0.0164(6) 0.0115(6) -0.0014(5) 0.0019(5) 0.0023(5)
C6 0.0158(7) 0.0221(7) 0.0252(7) -0.0013(6) 0.0009(5) 0.0042(5)
C7 0.0178(7) 0.0254(8) 0.0407(9) -0.0022(7) -0.0022(6) -0.0022(6)
C8 0.0303(8) 0.0175(7) 0.0364(9) -0.0040(6) -0.0040(7) -0.0007(6)
C9 0.0265(8) 0.0193(7) 0.0275(7) -0.0029(6) -0.0002(6) 0.0091(6)
C10 0.0155(6) 0.0204(7) 0.0212(7) -0.0024(5) 0.0010(5) 0.0039(5)
C11 0.0092(6) 0.0202(6) 0.0138(6) -0.0008(5) 0.0026(5) 0.0030(5)
C12 0.0175(6) 0.0218(7) 0.0160(6) -0.0017(5) 0.0029(5) 0.0063(5)
C13 0.0235(7) 0.0331(8) 0.0138(6) -0.0030(6) 0.0043(5) 0.0069(6)
C14 0.0252(8) 0.0330(8) 0.0166(7) 0.0061(6) 0.0057(6) 0.0023(6)
C15 0.0276(8) 0.0220(7) 0.0239(7) 0.0033(6) 0.0048(6) -0.0025(6)
C16 0.0226(7) 0.0210(7) 0.0173(6) -0.0026(5) 0.0035(5) -0.0009(6)
C17 0.0150(6) 0.0127(6) 0.0197(6) -0.0051(5) -0.0018(5) 0.0037(5)
C18 0.0155(7) 0.0267(7) 0.0254(7) -0.0078(6) 0.0006(6) 0.0026(6)
C19 0.0153(7) 0.0325(9) 0.0413(9) -0.0108(7) -0.0043(6) 0.0021(6)
C20 0.0256(8) 0.0229(8) 0.0420(9) -0.0067(7) -0.0176(7) 0.0056(6)
C21 0.0388(9) 0.0206(7) 0.0252(8) 0.0000(6) -0.0123(7) 0.0058(6)
C22 0.0246(7) 0.0183(7) 0.0215(7) 0.0006(5) -0.0019(6) 0.0044(6)
C31 0.0148(6) 0.0191(6) 0.0178(6) -0.0006(5) 0.0019(5) 0.0031(5)
C32 0.0169(6) 0.0179(6) 0.0168(6) -0.0007(5) 0.0025(5) 0.0039(5)
C33 0.0159(6) 0.0158(6) 0.0154(6) 0.0010(5) 0.0032(5) 0.0022(5)
C34 0.0150(6) 0.0117(6) 0.0128(6) -0.0003(4) 0.0034(5) 0.0026(5)
C35 0.0141(6) 0.0144(6) 0.0157(6) 0.0017(5) 0.0012(5) 0.0017(5)
C36 0.0301(8) 0.0224(7) 0.0147(6) -0.0002(5) 0.0054(6) -0.0025(6)
C37 0.0390(9) 0.0292(8) 0.0215(7) 0.0055(6) 0.0103(7) -0.0070(7)
C38 0.0333(9) 0.0202(7) 0.0285(8) 0.0058(6) 0.0000(7) -0.0089(6)
C39 0.0366(9) 0.0158(7) 0.0243(7) -0.0029(6) 0.0012(6) -0.0020(6)
C40 0.0268(7) 0.0154(6) 0.0200(7) -0.0013(5) 0.0066(6) 0.0015(5)
C41 0.0188(6) 0.0113(6) 0.0130(6) -0.0007(4) 0.0026(5) 0.0011(5)
C42 0.0203(7) 0.0178(6) 0.0188(6) -0.0005(5) 0.0020(5) 0.0048(5)
C43 0.0289(8) 0.0202(7) 0.0187(7) 0.0009(5) -0.0050(6) 0.0047(6)
C44 0.0363(9) 0.0276(8) 0.0138(6) 0.0041(6) 0.0008(6) -0.0040(6)
C45 0.0261(8) 0.0444(10) 0.0183(7) 0.0030(6) 0.0085(6) -0.0042(7)
C46 0.0181(7) 0.0336(8) 0.0170(7) 0.0035(6) 0.0035(5) 0.0010(6)
C47 0.0157(6) 0.0153(6) 0.0093(5) -0.0003(4) 0.0041(5) 0.0022(5)
C48 0.0207(7) 0.0157(6) 0.0194(6) 0.0003(5) 0.0025(5) 0.0036(5)
C49 0.0235(8) 0.0268(8) 0.0274(8) 0.0077(6) 0.0014(6) 0.0092(6)
C50 0.0183(7) 0.0356(8) 0.0221(7) 0.0053(6) -0.0017(6) 0.0012(6)
C51 0.0224(7) 0.0231(7) 0.0196(7) -0.0012(5) 0.0027(6) -0.0049(6)
C52 0.0205(7) 0.0155(6) 0.0176(6) 0.0008(5) 0.0057(5) 0.0024(5)

loop_
_atom_type_symbol
_atom_type_description
_atom_type_scat_dispersion_real
_atom_type_scat_dispersion_imag
_atom_type_scat_source
C C 0.0033 0.0016 'International Tables Vol C Tables 4.2.6.8 and 6.1.1.4'
H H 0.0000 0.0000 'International Tables Vol C Tables 4.2.6.8 and 6.1.1.4'

loop_
_geom_angle_atom_site_label_1
_geom_angle_atom_site_label_2
_geom_angle_atom_site_label_3
_geom_angle
_geom_angle_site_symmetry_1
_geom_angle_site_symmetry_3
_geom_angle_publ_flag
C31 C1 C2 177.95(15) . . ?
C3 C2 C1 177.37(15) . . ?
C2 C3 C4 174.49(14) . . ?
C3 C4 C5 110.45(10) . . ?
C3 C4 C17 107.54(10) . . ?
C5 C4 C17 109.60(10) . . ?
C3 C4 C11 106.56(10) . . ?
C5 C4 C11 111.10(10) . . ?
C17 C4 C11 111.51(11) . . ?
C6 C5 C10 118.66(12) . . ?
C6 C5 C4 121.12(12) . . ?
C10 C5 C4 120.15(11) . . ?
C7 C6 C5 120.45(13) . . ?
C7 C6 H6 119.8 . . ?
C5 C6 H6 119.8 . . ?
C8 C7 C6 120.23(14) . . ?
C8 C7 H7 119.9 . . ?
C6 C7 H7 119.9 . . ?
C9 C8 C7 119.63(14) . . ?
C9 C8 H8 120.2 . . ?
C7 C8 H8 120.2 . . ?
C8 C9 C10 120.32(14) . . ?
C8 C9 H9 119.8 . . ?
C10 C9 H9 119.8 . . ?
C9 C10 C5 120.69(13) . . ?
C9 C10 H10 119.7 . . ?
C5 C10 H10 119.7 . . ?
C12 C11 C16 118.72(12) . . ?
C12 C11 C4 122.07(12) . . ?
C16 C11 C4 119.21(11) . . ?
C11 C12 C13 120.33(13) . . ?
C11 C12 H12 119.8 . . ?
C13 C12 H12 119.8 . . ?
C14 C13 C12 120.51(13) . . ?
C14 C13 H13 119.7 . . ?
C12 C13 H13 119.7 . . ?
C13 C14 C15 119.49(13) . . ?
C13 C14 H14 120.3 . . ?
C15 C14 H14 120.3 . . ?
C16 C15 C14 120.20(14) . . ?
C16 C15 H15 119.9 . . ?
C14 C15 H15 119.9 . . ?
C15 C16 C11 120.75(13) . . ?
C15 C16 H16 119.6 . . ?
C11 C16 H16 119.6 . . ?
C18 C17 C22 118.81(13) . . ?
C18 C17 C4 121.77(12) . . ?
C22 C17 C4 119.32(12) . . ?
C19 C18 C17 120.51(15) . . ?
C19 C18 H18 119.7 . . ?
C17 C18 H18 119.7 . . ?
C20 C19 C18 120.52(15) . . ?
C20 C19 H19 119.7 . . ?
C18 C19 H19 119.7 . . ?
C19 C20 C21 119.38(14) . . ?
C19 C20 H20 120.3 . . ?
C21 C20 H20 120.3 . . ?
C20 C21 C22 120.51(15) . . ?
C20 C21 H21 119.7 . . ?
C22 C21 H21 119.7 . . ?
C21 C22 C17 120.27(14) . . ?
C21 C22 H22 119.9 . . ?
C17 C22 H22 119.9 . . ?
C1 C31 C32 179.12(16) . . ?
C33 C32 C31 178.09(15) . . ?
C32 C33 C34 175.06(14) . . ?
C33 C34 C47 108.04(10) . . ?
C33 C34 C41 108.62(10) . . ?
C47 C34 C41 111.32(10) . . ?
C33 C34 C35 106.91(10) . . ?
C47 C34 C35 111.80(10) . . ?
C41 C34 C35 109.98(10) . . ?
C40 C35 C36 118.72(12) . . ?
C40 C35 C34 121.17(11) . . ?
C36 C35 C34 120.10(12) . . ?
C37 C36 C35 120.54(13) . . ?
C37 C36 H36 119.7 . . ?
C35 C36 H36 119.7 . . ?
C38 C37 C36 120.56(14) . . ?
C38 C37 H37 119.7 . . ?
C36 C37 H37 119.7 . . ?
C39 C38 C37 119.34(14) . . ?
C39 C38 H38 120.3 . . ?
C37 C38 H38 120.3 . . ?
C38 C39 C40 120.34(14) . . ?
C38 C39 H39 119.8 . . ?
C40 C39 H39 119.8 . . ?
C35 C40 C39 120.48(13) . . ?
C35 C40 H40 119.8 . . ?
C39 C40 H40 119.8 . . ?
C46 C41 C42 118.92(12) . . ?
C46 C41 C34 122.22(12) . . ?
C42 C41 C34 118.80(11) . . ?
C43 C42 C41 120.85(13) . . ?
C43 C42 H42 119.6 . . ?
C41 C42 H42 119.6 . . ?
C44 C43 C42 119.84(14) . . ?
C44 C43 H43 120.1 . . ?
C42 C43 H43 120.1 . . ?
C45 C44 C43 119.88(13) . . ?
C45 C44 H44 120.1 . . ?
C43 C44 H44 120.1 . . ?
C44 C45 C46 120.29(14) . . ?
C44 C45 H45 119.9 . . ?
C46 C45 H45 119.9 . . ?
C41 C46 C45 120.23(14) . . ?
C41 C46 H46 119.9 . . ?
C45 C46 H46 119.9 . . ?
C48 C47 C52 118.85(12) . . ?
C48 C47 C34 121.82(11) . . ?
C52 C47 C34 119.32(11) . . ?
C47 C48 C49 120.37(13) . . ?
C47 C48 H48 119.8 . . ?
C49 C48 H48 119.8 . . ?
C50 C49 C48 120.43(14) . . ?
C50 C49 H49 119.8 . . ?
C48 C49 H49 119.8 . . ?
C49 C50 C51 119.49(14) . . ?
C49 C50 H50 120.3 . . ?
C51 C50 H50 120.3 . . ?
C50 C51 C52 120.36(13) . . ?
C50 C51 H51 119.8 . . ?
C52 C51 H51 119.8 . . ?
C51 C52 C47 120.50(13) . . ?
C51 C52 H52 119.8 . . ?
C47 C52 H52 119.8 . . ?

loop_
_geom_bond_atom_site_label_1
_geom_bond_atom_site_label_2
_geom_bond_distance
_geom_bond_site_symmetry_2
_geom_bond_publ_flag
C1 C31 1.2079(19) . ?
C1 C2 1.3705(18) . ?
C2 C3 1.2019(18) . ?
C3 C4 1.4791(17) . ?
C4 C5 1.5452(18) . ?
C4 C17 1.5464(18) . ?
C4 C11 1.5486(18) . ?
C5 C6 1.3940(19) . ?
C5 C10 1.3947(19) . ?
C6 C7 1.391(2) . ?
C6 H6 0.9500 . ?
C7 C8 1.387(2) . ?
C7 H7 0.9500 . ?
C8 C9 1.382(2) . ?
C8 H8 0.9500 . ?
C9 C10 1.386(2) . ?
C9 H9 0.9500 . ?
C10 H10 0.9500 . ?
C11 C12 1.3937(18) . ?
C11 C16 1.3950(19) . ?
C12 C13 1.395(2) . ?
C12 H12 0.9500 . ?
C13 C14 1.381(2) . ?
C13 H13 0.9500 . ?
C14 C15 1.391(2) . ?
C14 H14 0.9500 . ?
C15 C16 1.387(2) . ?
C15 H15 0.9500 . ?
C16 H16 0.9500 . ?
C17 C18 1.391(2) . ?
C17 C22 1.396(2) . ?
C18 C19 1.391(2) . ?
C18 H18 0.9500 . ?
C19 C20 1.382(3) . ?
C19 H19 0.9500 . ?
C20 C21 1.385(3) . ?
C20 H20 0.9500 . ?
C21 C22 1.392(2) . ?
C21 H21 0.9500 . ?
C22 H22 0.9500 . ?
C31 C32 1.3697(18) . ?
C32 C33 1.2036(19) . ?
C33 C34 1.4794(17) . ?
C34 C47 1.5408(18) . ?
C34 C41 1.5461(17) . ?
C34 C35 1.5474(17) . ?
C35 C40 1.3923(18) . ?
C35 C36 1.3924(18) . ?
C36 C37 1.386(2) . ?
C36 H36 0.9500 . ?
C37 C38 1.386(2) . ?
C37 H37 0.9500 . ?
C38 C39 1.383(2) . ?
C38 H38 0.9500 . ?
C39 C40 1.393(2) . ?
C39 H39 0.9500 . ?
C40 H40 0.9500 . ?
C41 C46 1.3857(19) . ?
C41 C42 1.3922(19) . ?
C42 C43 1.387(2) . ?
C42 H42 0.9500 . ?
C43 C44 1.387(2) . ?
C43 H43 0.9500 . ?
C44 C45 1.377(2) . ?
C44 H44 0.9500 . ?
C45 C46 1.399(2) . ?
C45 H45 0.9500 . ?
C46 H46 0.9500 . ?
C47 C48 1.3916(19) . ?
C47 C52 1.3971(18) . ?
C48 C49 1.392(2) . ?
C48 H48 0.9500 . ?
C49 C50 1.385(2) . ?
C49 H49 0.9500 . ?
C50 C51 1.387(2) . ?
C50 H50 0.9500 . ?
C51 C52 1.387(2) . ?
C51 H51 0.9500 . ?
C52 H52 0.9500 . ?

loop_
_geom_torsion_atom_site_label_1
_geom_torsion_atom_site_label_2
_geom_torsion_atom_site_label_3
_geom_torsion_atom_site_label_4
_geom_torsion
_geom_torsion_site_symmetry_1
_geom_torsion_site_symmetry_2
_geom_torsion_site_symmetry_3
_geom_torsion_site_symmetry_4
_geom_torsion_publ_flag
C3 C4 C5 C6 -30.63(17) . . . . ?
C17 C4 C5 C6 -148.93(12) . . . . ?
C11 C4 C5 C6 87.40(15) . . . . ?
C3 C4 C5 C10 152.42(12) . . . . ?
C17 C4 C5 C10 34.12(16) . . . . ?
C11 C4 C5 C10 -89.55(14) . . . . ?
C10 C5 C6 C7 0.2(2) . . . . ?
C4 C5 C6 C7 -176.76(13) . . . . ?
C5 C6 C7 C8 0.2(2) . . . . ?
C6 C7 C8 C9 -0.2(3) . . . . ?
C7 C8 C9 C10 -0.2(2) . . . . ?
C8 C9 C10 C5 0.6(2) . . . . ?
C6 C5 C10 C9 -0.6(2) . . . . ?
C4 C5 C10 C9 176.43(13) . . . . ?
C3 C4 C11 C12 131.35(13) . . . . ?
C5 C4 C11 C12 10.99(17) . . . . ?
C17 C4 C11 C12 -111.58(13) . . . . ?
C3 C4 C11 C16 -48.51(16) . . . . ?
C5 C4 C11 C16 -168.87(12) . . . . ?
C17 C4 C11 C16 68.56(15) . . . . ?
C16 C11 C12 C13 -0.4(2) . . . . ?
C4 C11 C12 C13 179.73(12) . . . . ?
C11 C12 C13 C14 0.5(2) . . . . ?
C12 C13 C14 C15 -0.3(2) . . . . ?
C13 C14 C15 C16 0.0(2) . . . . ?
C14 C15 C16 C11 0.1(2) . . . . ?
C12 C11 C16 C15 0.1(2) . . . . ?
C4 C11 C16 C15 179.95(13) . . . . ?
C3 C4 C17 C18 136.45(13) . . . . ?
C5 C4 C17 C18 -103.45(14) . . . . ?
C11 C4 C17 C18 19.98(17) . . . . ?
C3 C4 C17 C22 -47.22(16) . . . . ?
C5 C4 C17 C22 72.88(14) . . . . ?
C11 C4 C17 C22 -163.69(12) . . . . ?
C22 C17 C18 C19 -0.5(2) . . . . ?
C4 C17 C18 C19 175.90(13) . . . . ?
C17 C18 C19 C20 0.1(2) . . . . ?
C18 C19 C20 C21 0.2(2) . . . . ?
C19 C20 C21 C22 -0.1(2) . . . . ?
C20 C21 C22 C17 -0.3(2) . . . . ?
C18 C17 C22 C21 0.5(2) . . . . ?
C4 C17 C22 C21 -175.89(12) . . . . ?
C33 C34 C35 C40 144.38(13) . . . . ?
C47 C34 C35 C40 -97.57(14) . . . . ?
C41 C34 C35 C40 26.63(17) . . . . ?
C33 C34 C35 C36 -35.83(17) . . . . ?
C47 C34 C35 C36 82.23(15) . . . . ?
C41 C34 C35 C36 -153.57(13) . . . . ?
C40 C35 C36 C37 -1.1(2) . . . . ?
C34 C35 C36 C37 179.14(14) . . . . ?
C35 C36 C37 C38 -0.3(3) . . . . ?
C36 C37 C38 C39 1.4(3) . . . . ?
C37 C38 C39 C40 -1.2(3) . . . . ?
C36 C35 C40 C39 1.2(2) . . . . ?
C34 C35 C40 C39 -178.97(13) . . . . ?
C38 C39 C40 C35 -0.1(2) . . . . ?
C33 C34 C41 C46 133.55(13) . . . . ?
C47 C34 C41 C46 14.71(17) . . . . ?
C35 C34 C41 C46 -109.76(14) . . . . ?
C33 C34 C41 C42 -49.30(15) . . . . ?
C47 C34 C41 C42 -168.14(11) . . . . ?
C35 C34 C41 C42 67.39(15) . . . . ?
C46 C41 C42 C43 0.0(2) . . . . ?
C34 C41 C42 C43 -177.26(12) . . . . ?
C41 C42 C43 C44 -0.3(2) . . . . ?
C42 C43 C44 C45 0.4(2) . . . . ?
C43 C44 C45 C46 -0.3(2) . . . . ?
C42 C41 C46 C45 0.1(2) . . . . ?
C34 C41 C46 C45 177.28(13) . . . . ?
C44 C45 C46 C41 0.0(2) . . . . ?
C33 C34 C47 C48 142.35(12) . . . . ?
C41 C34 C47 C48 -98.46(14) . . . . ?
C35 C34 C47 C48 24.98(16) . . . . ?
C33 C34 C47 C52 -39.22(15) . . . . ?
C41 C34 C47 C52 79.96(14) . . . . ?
C35 C34 C47 C52 -156.60(11) . . . . ?
C52 C47 C48 C49 0.38(19) . . . . ?
C34 C47 C48 C49 178.81(12) . . . . ?
C47 C48 C49 C50 -0.3(2) . . . . ?
C48 C49 C50 C51 0.3(2) . . . . ?
C49 C50 C51 C52 -0.3(2) . . . . ?
C50 C51 C52 C47 0.4(2) . . . . ?
C48 C47 C52 C51 -0.42(19) . . . . ?
C34 C47 C52 C51 -178.89(12) . . . . ?
